data_7239574
loop_
_publ_author_name
'Connell, Arthur'
'Holliman, Peter J.'
'Davies, Matthew L.'
'Gwenin, Christopher D.'
'Weiss, Sophie'
'Pitak, Mateusz B.'
'Horton, Peter N.'
'Coles, Simon J.'
'Cooke, Graeme'

_publ_section_title
;
 A study of dye anchoring points in half-squarylium dyes for
 dye-sensitized solar cells
;
_journal_issue 11
_journal_name_full 'J. Mater. Chem. A'
_journal_page_first 4055
_journal_paper_doi 10.1039/C3TA15278B
_journal_volume 2
_journal_year 2014
_chemical_formula_sum 'C32 H41 N O3'
_chemical_formula_weight 487.66
_space_group_IT_number 2
_space_group_name_Hall '-P 1'
_space_group_name_H-M_alt 'P -1'
_symmetry_cell_setting triclinic
_symmetry_space_group_name_Hall '-P 1'
_symmetry_space_group_name_H-M 'P -1'
_atom_sites_solution_hydrogens geom
_atom_sites_solution_primary direct
_atom_sites_solution_secondary difmap
_audit_creation_method SHELXL-97
_cell_angle_alpha 83.509(10)
_cell_angle_beta 89.40(9)
_cell_angle_gamma 66.40(6)
_cell_formula_units_Z 2
_cell_length_a 9.802(13)
_cell_length_b 9.8259(10)
_cell_length_c 15.69(2)
_cell_measurement_reflns_used 250
_cell_measurement_temperature 100(2)
_cell_measurement_theta_max 27.2
_cell_measurement_theta_min 3.7
_cell_volume 1375(3)
_computing_cell_refinement 'CrystalClear-SM Expert 3.1ba16 (Rigaku, 2012)'
_computing_data_collection 'CrystalClear-SM Expert 3.1ba16 (Rigaku, 2012)'
_computing_data_reduction 'CrystalClear-SM Expert 3.1ba16 (Rigaku, 2012)'
_computing_structure_refinement 'SHELXL-97 (Sheldrick, 2008)'
_computing_structure_solution 'SHELXL-97 (Sheldrick, 2008)'
_diffrn_ambient_temperature 100
_diffrn_detector CCD
_diffrn_detector_area_resol_mean 28.5714
_diffrn_measured_fraction_theta_full 0.998
_diffrn_measured_fraction_theta_max 0.998
_diffrn_measurement_device
;
AFC12 (Right): Kappa 3 circle
;
_diffrn_measurement_device_type
;
Rigaku Saturn724+ (2x2 bin mode)
;
_diffrn_measurement_method 'profile data from \w-scans'
_diffrn_measurement_specimen_support Mitegen
_diffrn_radiation_monochromator Confocal
_diffrn_radiation_type 'Mo K\a'
_diffrn_radiation_wavelength 0.71075
_diffrn_reflns_av_R_equivalents 0.0554
_diffrn_reflns_av_sigmaI/netI 0.0601
_diffrn_reflns_limit_h_max 11
_diffrn_reflns_limit_h_min -11
_diffrn_reflns_limit_k_max 11
_diffrn_reflns_limit_k_min -11
_diffrn_reflns_limit_l_max 18
_diffrn_reflns_limit_l_min -18
_diffrn_reflns_number 15659
_diffrn_reflns_theta_full 25.03
_diffrn_reflns_theta_max 25.03
_diffrn_reflns_theta_min 3.26
_diffrn_source 'Rotating Anode'
_diffrn_source_current 55.0
_diffrn_source_power 2.5
_diffrn_source_voltage 45.0
_exptl_absorpt_coefficient_mu 0.074
_exptl_absorpt_correction_T_max 0.9993
_exptl_absorpt_correction_T_min 0.9897
_exptl_absorpt_correction_type multi-scan
_exptl_absorpt_process_details 'CrystalClear-SM Expert 3.1ba16 (Rigaku, 2012)'
_exptl_crystal_colour Orange
_exptl_crystal_density_diffrn 1.178
_exptl_crystal_density_method 'not measured'
_exptl_crystal_description Needle
_exptl_crystal_F_000 528
_exptl_crystal_size_max 0.14
_exptl_crystal_size_mid 0.02
_exptl_crystal_size_min 0.01
_refine_diff_density_max 0.593
_refine_diff_density_min -0.330
_refine_diff_density_rms 0.049
_refine_ls_extinction_method none
_refine_ls_goodness_of_fit_ref 1.113
_refine_ls_hydrogen_treatment constr
_refine_ls_matrix_type full
_refine_ls_number_parameters 329
_refine_ls_number_reflns 4847
_refine_ls_number_restraints 0
_refine_ls_restrained_S_all 1.113
_refine_ls_R_factor_all 0.1169
_refine_ls_R_factor_gt 0.0848
_refine_ls_shift/su_max 0.000
_refine_ls_shift/su_mean 0.000
_refine_ls_structure_factor_coef Fsqd
_refine_ls_weighting_details 'calc w=1/[\s^2^(Fo^2^)+(0.0782P)^2^+1.1003P] where P=(Fo^2^+2Fc^2^)/3'
_refine_ls_weighting_scheme calc
_refine_ls_wR_factor_gt 0.1943
_refine_ls_wR_factor_ref 0.2128
_reflns_number_gt 3510
_reflns_number_total 4847
_reflns_threshold_expression >2\s(I)
_cod_data_source_file c3ta15278b.txt
_cod_data_source_block 6c
_cod_depositor_comments
;
The following automatic conversions were performed:

data item '_exptl_absorpt_correction_type' value 'Multi-scan' was
changed to 'multi-scan' in accordance with the
/home/saulius/struct/COD-crude-data/automatic-downloads/DataCite-retrospective/RSC/depositions/lib/dictionaries/cif_core.dic
dictionary named 'cif_core.dic' version 2.4.2 last updated on
2011-04-26.

data item '_symmetry_cell_setting' value 'Triclinic' was changed to
'triclinic' in accordance with the
/home/saulius/struct/COD-crude-data/automatic-downloads/DataCite-retrospective/RSC/depositions/lib/dictionaries/cif_core.dic
dictionary named 'cif_core.dic' version 2.4.2 last updated on
2011-04-26.

Automatic conversion script
Id: cif_fix_values 6909 2019-04-08 15:41:33Z antanas 
;
_cod_original_sg_symbol_H-M P-1
_cod_database_code 7239574

loop_
_symmetry_equiv_pos_as_xyz
'x, y, z'
'-x, -y, -z'

loop_
_atom_site_label
_atom_site_type_symbol
_atom_site_fract_x
_atom_site_fract_y
_atom_site_fract_z
_atom_site_U_iso_or_equiv
_atom_site_adp_type
_atom_site_occupancy
_atom_site_symmetry_multiplicity
_atom_site_calc_flag
_atom_site_refinement_flags
C1 C 0.6769(3) -0.0171(3) 0.1631(2) 0.0364(8) Uani 1 1 d .
C1A C 0.5315(4) -0.1446(3) 0.0982(2) 0.0394(8) Uani 1 1 d .
H1A1 H 0.6325 -0.2183 0.0879 0.047 Uiso 1 1 calc R
H1A2 H 0.4745 -0.1116 0.0426 0.047 Uiso 1 1 calc R
C1S C 0.1503(4) 0.2766(4) 0.1011(2) 0.0418(9) Uani 1 1 d .
C2 C 0.8207(4) -0.1347(4) 0.1662(2) 0.0425(9) Uani 1 1 d .
H2 H 0.8363 -0.2274 0.1462 0.051 Uiso 1 1 calc R
C2A C 0.4551(4) -0.2208(4) 0.1600(2) 0.0437(9) Uani 1 1 d .
H2A1 H 0.3496 -0.1516 0.1636 0.052 Uiso 1 1 calc R
H2A2 H 0.4565 -0.3104 0.1361 0.052 Uiso 1 1 calc R
C2S C 0.0738(4) 0.4314(4) 0.1231(2) 0.0531(11) Uani 1 1 d .
C3 C 0.9355(4) -0.1100(4) 0.1990(2) 0.0447(9) Uani 1 1 d .
H3 H 1.0327 -0.1873 0.2012 0.054 Uiso 1 1 calc R
C3A C 0.5253(4) -0.2679(4) 0.2497(2) 0.0460(9) Uani 1 1 d .
H3A1 H 0.5279 -0.1796 0.2732 0.055 Uiso 1 1 calc R
H3A2 H 0.6293 -0.3416 0.2471 0.055 Uiso 1 1 calc R
C3S C -0.0724(4) 0.4386(4) 0.0878(2) 0.0571(11) Uani 1 1 d .
C4 C 0.9162(4) 0.0267(4) 0.2301(2) 0.0409(8) Uani 1 1 d .
C4A C 0.4404(4) -0.3369(4) 0.3097(2) 0.0461(9) Uani 1 1 d .
H4A1 H 0.3357 -0.2637 0.3102 0.055 Uiso 1 1 calc R
H4A2 H 0.4397 -0.4257 0.2859 0.055 Uiso 1 1 calc R
C4S C 0.0141(4) 0.2866(4) 0.0666(2) 0.0478(10) Uani 1 1 d .
C5 C 0.7687(4) 0.1436(4) 0.2281(2) 0.0409(8) Uani 1 1 d .
C5A C 0.5019(4) -0.3838(4) 0.4018(2) 0.0499(9) Uani 1 1 d .
H5A1 H 0.6089 -0.4505 0.4012 0.060 Uiso 1 1 calc R
H5A2 H 0.4503 -0.4424 0.4321 0.060 Uiso 1 1 calc R
C5S C -0.1655(4) 0.2157(6) -0.0020(3) 0.093(2) Uani 1 1 d .
H5S1 H -0.2380 0.2694 0.0389 0.140 Uiso 1 1 calc R
H5S2 H -0.1739 0.1211 -0.0081 0.140 Uiso 1 1 calc R
H5S3 H -0.1857 0.2771 -0.0579 0.140 Uiso 1 1 calc R
C6 C 0.6505(3) 0.1181(3) 0.1927(2) 0.0381(8) Uani 1 1 d .
C6A C 0.4859(4) -0.2547(4) 0.4525(2) 0.0478(9) Uani 1 1 d .
H6A1 H 0.5471 -0.2961 0.5064 0.057 Uiso 1 1 calc R
H6A2 H 0.5265 -0.1890 0.4187 0.057 Uiso 1 1 calc R
C7 C 0.4853(3) 0.2193(3) 0.1779(2) 0.0359(8) Uani 1 1 d .
C7A C 0.3271(4) -0.1603(4) 0.4745(2) 0.0476(9) Uani 1 1 d .
H7A1 H 0.2902 -0.2238 0.5133 0.057 Uiso 1 1 calc R
H7A2 H 0.2638 -0.1280 0.4212 0.057 Uiso 1 1 calc R
C8 C 0.4269(4) 0.1197(3) 0.13485(19) 0.0358(8) Uani 1 1 d .
C8A C 0.3078(4) -0.0216(4) 0.5173(2) 0.0446(9) Uani 1 1 d .
H8A1 H 0.3683 -0.0537 0.5717 0.054 Uiso 1 1 calc R
H8A2 H 0.3470 0.0409 0.4793 0.054 Uiso 1 1 calc R
C9 C 0.4620(4) 0.3617(3) 0.1158(2) 0.0439(9) Uani 1 1 d .
H9A H 0.4996 0.3331 0.0595 0.066 Uiso 1 1 calc R
H9B H 0.5161 0.4153 0.1388 0.066 Uiso 1 1 calc R
H9C H 0.3555 0.4266 0.1097 0.066 Uiso 1 1 calc R
C9A C 0.1485(4) 0.0728(4) 0.5363(2) 0.0419(8) Uani 1 1 d .
H9A1 H 0.1113 0.0117 0.5767 0.050 Uiso 1 1 calc R
H9A2 H 0.0871 0.0999 0.4823 0.050 Uiso 1 1 calc R
C10 C 0.4073(4) 0.2565(4) 0.2635(2) 0.0433(9) Uani 1 1 d .
H10A H 0.3018 0.3214 0.2518 0.065 Uiso 1 1 calc R
H10B H 0.4546 0.3079 0.2949 0.065 Uiso 1 1 calc R
H10C H 0.4162 0.1637 0.2982 0.065 Uiso 1 1 calc R
C10A C 0.1264(4) 0.2157(4) 0.5744(2) 0.0412(8) Uani 1 1 d .
H10D H 0.1791 0.1887 0.6313 0.049 Uiso 1 1 calc R
H10E H 0.1723 0.2725 0.5370 0.049 Uiso 1 1 calc R
C11 C 0.2871(4) 0.1493(3) 0.1040(2) 0.0381(8) Uani 1 1 d .
H11 H 0.2799 0.0682 0.0795 0.046 Uiso 1 1 calc R
C11A C -0.0363(4) 0.3161(4) 0.5848(2) 0.0461(9) Uani 1 1 d .
H11A H -0.0889 0.3434 0.5279 0.055 Uiso 1 1 calc R
H11B H -0.0823 0.2591 0.6220 0.055 Uiso 1 1 calc R
C12 C 1.0368(4) 0.0511(4) 0.2630(2) 0.0495(10) Uani 1 1 d .
H12 H 1.1343 -0.0254 0.2634 0.059 Uiso 1 1 calc R
C13 C 1.0170(4) 0.1815(4) 0.2942(2) 0.0493(9) Uani 1 1 d .
H13 H 1.0999 0.1952 0.3161 0.059 Uiso 1 1 calc R
C13A C -0.0587(5) 0.4580(4) 0.6230(3) 0.0594(11) Uani 1 1 d .
H13A H -0.0099 0.4321 0.6803 0.089 Uiso 1 1 calc R
H13B H -0.1655 0.5175 0.6275 0.089 Uiso 1 1 calc R
H13C H -0.0152 0.5162 0.5861 0.089 Uiso 1 1 calc R
C14 C 0.8728(4) 0.2957(4) 0.2938(2) 0.0511(9) Uani 1 1 d .
H14 H 0.8591 0.3857 0.3165 0.061 Uiso 1 1 calc R
C15 C 0.7522(4) 0.2790(4) 0.2614(2) 0.0467(9) Uani 1 1 d .
H15 H 0.6563 0.3581 0.2609 0.056 Uiso 1 1 calc R
N1 N 0.5441(3) -0.0151(3) 0.12988(16) 0.0356(6) Uani 1 1 d .
O1S O 0.1095(3) 0.5204(3) 0.15617(17) 0.0613(8) Uani 1 1 d .
O2S O -0.2020(3) 0.5296(3) 0.08135(17) 0.0711(9) Uani 1 1 d .
O3S O -0.0108(3) 0.1842(3) 0.03045(17) 0.0541(7) Uani 1 1 d .

loop_
_atom_site_aniso_label
_atom_site_aniso_U_11
_atom_site_aniso_U_22
_atom_site_aniso_U_33
_atom_site_aniso_U_23
_atom_site_aniso_U_13
_atom_site_aniso_U_12
C1 0.0343(18) 0.0295(16) 0.0295(17) 0.0021(13) 0.0087(14) 0.0023(14)
C1A 0.0414(19) 0.0290(16) 0.0302(17) -0.0027(13) 0.0095(14) 0.0037(14)
C1S 0.0389(19) 0.0352(18) 0.0301(17) 0.0058(14) 0.0124(15) 0.0044(15)
C2 0.0383(19) 0.0358(18) 0.0326(18) 0.0012(14) 0.0096(15) 0.0053(15)
C2A 0.052(2) 0.0295(17) 0.0369(19) -0.0040(14) 0.0075(16) -0.0029(16)
C2S 0.060(2) 0.035(2) 0.034(2) 0.0007(16) 0.0178(18) 0.0103(18)
C3 0.0352(19) 0.041(2) 0.0368(19) 0.0045(15) 0.0091(16) 0.0034(15)
C3A 0.047(2) 0.0386(19) 0.041(2) 0.0005(15) 0.0068(16) -0.0062(16)
C3S 0.042(2) 0.054(2) 0.038(2) 0.0159(17) 0.0147(17) 0.0142(18)
C4 0.0340(18) 0.043(2) 0.0301(18) 0.0059(15) 0.0089(15) -0.0027(15)
C4A 0.057(2) 0.0340(18) 0.0373(19) -0.0021(15) 0.0086(17) -0.0091(17)
C4S 0.0334(19) 0.045(2) 0.0345(19) 0.0121(16) 0.0126(16) 0.0107(16)
C5 0.0391(19) 0.0371(18) 0.0297(17) 0.0073(14) 0.0124(15) -0.0009(15)
C5A 0.055(2) 0.045(2) 0.041(2) 0.0019(16) 0.0044(18) -0.0121(18)
C5S 0.0179(18) 0.155(5) 0.046(2) 0.045(3) 0.0002(17) 0.015(2)
C6 0.0329(18) 0.0334(17) 0.0333(18) 0.0038(14) 0.0079(14) -0.0003(14)
C6A 0.047(2) 0.051(2) 0.038(2) 0.0019(17) 0.0045(16) -0.0140(18)
C7 0.0331(17) 0.0305(16) 0.0287(17) 0.0003(13) 0.0061(14) 0.0021(14)
C7A 0.049(2) 0.054(2) 0.041(2) -0.0071(17) 0.0062(17) -0.0228(18)
C8 0.0380(18) 0.0259(15) 0.0278(16) 0.0008(13) 0.0117(14) 0.0022(14)
C8A 0.042(2) 0.058(2) 0.0368(19) -0.0067(17) 0.0053(16) -0.0227(18)
C9 0.0400(19) 0.0317(17) 0.042(2) 0.0036(15) 0.0062(16) 0.0018(15)
C9A 0.0422(19) 0.053(2) 0.0341(18) -0.0064(16) 0.0061(15) -0.0223(17)
C10 0.0420(19) 0.0357(18) 0.0357(19) -0.0034(15) 0.0098(15) 0.0012(15)
C10A 0.0429(19) 0.055(2) 0.0301(18) -0.0044(16) 0.0035(15) -0.0241(17)
C11 0.0374(19) 0.0274(16) 0.0326(18) -0.0008(13) 0.0109(15) 0.0035(14)
C11A 0.046(2) 0.053(2) 0.038(2) -0.0055(17) 0.0082(16) -0.0195(18)
C12 0.039(2) 0.052(2) 0.039(2) 0.0084(17) 0.0127(16) -0.0029(17)
C13 0.043(2) 0.056(2) 0.043(2) 0.0092(18) 0.0059(17) -0.0169(18)
C13A 0.067(3) 0.059(2) 0.051(2) -0.012(2) 0.016(2) -0.022(2)
C14 0.049(2) 0.048(2) 0.047(2) 0.0025(17) 0.0071(18) -0.0115(18)
C15 0.042(2) 0.044(2) 0.044(2) 0.0017(16) 0.0070(17) -0.0076(17)
N1 0.0309(14) 0.0264(13) 0.0317(14) 0.0000(11) 0.0079(12) 0.0059(11)
O1S 0.0626(18) 0.0427(15) 0.0466(16) -0.0024(13) 0.0127(13) 0.0110(13)
O2S 0.0473(16) 0.0601(17) 0.0559(17) 0.0156(14) 0.0161(13) 0.0244(13)
O3S 0.0327(13) 0.0597(17) 0.0500(16) 0.0063(13) 0.0018(12) -0.0013(12)

loop_
_atom_type_symbol
_atom_type_description
_atom_type_scat_dispersion_real
_atom_type_scat_dispersion_imag
_atom_type_scat_source
C C 0.0033 0.0016 'International Tables Vol C Tables 4.2.6.8 and 6.1.1.4'
H H 0.0000 0.0000 'International Tables Vol C Tables 4.2.6.8 and 6.1.1.4'
N N 0.0061 0.0033 'International Tables Vol C Tables 4.2.6.8 and 6.1.1.4'
O O 0.0106 0.0060 'International Tables Vol C Tables 4.2.6.8 and 6.1.1.4'

loop_
_geom_angle_atom_site_label_1
_geom_angle_atom_site_label_2
_geom_angle_atom_site_label_3
_geom_angle
C6 C1 N1 109.8(3)
C6 C1 C2 122.6(3)
N1 C1 C2 127.6(3)
N1 C1A C2A 113.4(2)
N1 C1A H1A1 108.9
C2A C1A H1A1 108.9
N1 C1A H1A2 108.9
C2A C1A H1A2 108.9
H1A1 C1A H1A2 107.7
C4S C1S C11 125.1(3)
C4S C1S C2S 89.1(3)
C11 C1S C2S 145.8(4)
C3 C2 C1 117.5(3)
C3 C2 H2 121.3
C1 C2 H2 121.3
C3A C2A C1A 114.4(3)
C3A C2A H2A1 108.7
C1A C2A H2A1 108.7
C3A C2A H2A2 108.7
C1A C2A H2A2 108.7
H2A1 C2A H2A2 107.6
O1S C2S C1S 136.4(4)
O1S C2S C3S 133.5(3)
C1S C2S C3S 90.1(3)
O1S C2S C4S 179.1(3)
C1S C2S C4S 44.0(2)
C3S C2S C4S 46.2(2)
C2 C3 C4 122.8(3)
C2 C3 H3 118.6
C4 C3 H3 118.6
C2A C3A C4A 112.2(3)
C2A C3A H3A1 109.2
C4A C3A H3A1 109.2
C2A C3A H3A2 109.2
C4A C3A H3A2 109.2
H3A1 C3A H3A2 107.9
O2S C3S C4S 137.8(4)
O2S C3S C2S 136.5(4)
C4S C3S C2S 85.7(3)
C12 C4 C3 122.1(3)
C12 C4 C5 119.0(3)
C3 C4 C5 118.9(3)
C5A C4A C3A 115.4(3)
C5A C4A H4A1 108.4
C3A C4A H4A1 108.4
C5A C4A H4A2 108.4
C3A C4A H4A2 108.4
H4A1 C4A H4A2 107.5
O3S C4S C1S 127.6(3)
O3S C4S C3S 137.4(4)
C1S C4S C3S 95.0(3)
O3S C4S C2S 174.5(3)
C1S C4S C2S 46.9(2)
C3S C4S C2S 48.1(2)
C6 C5 C15 124.3(3)
C6 C5 C4 118.0(3)
C15 C5 C4 117.7(3)
C4A C5A C6A 114.8(3)
C4A C5A H5A1 108.6
C6A C5A H5A1 108.6
C4A C5A H5A2 108.6
C6A C5A H5A2 108.6
H5A1 C5A H5A2 107.5
O3S C5S H5S1 109.5
O3S C5S H5S2 109.5
H5S1 C5S H5S2 109.5
O3S C5S H5S3 109.5
H5S1 C5S H5S3 109.5
H5S2 C5S H5S3 109.5
C1 C6 C5 120.2(3)
C1 C6 C7 108.7(3)
C5 C6 C7 131.0(3)
C7A C6A C5A 114.6(3)
C7A C6A H6A1 108.6
C5A C6A H6A1 108.6
C7A C6A H6A2 108.6
C5A C6A H6A2 108.6
H6A1 C6A H6A2 107.6
C6 C7 C8 101.8(3)
C6 C7 C10 111.6(3)
C8 C7 C10 109.5(3)
C6 C7 C9 111.3(3)
C8 C7 C9 109.8(3)
C10 C7 C9 112.3(3)
C6A C7A C8A 115.0(3)
C6A C7A H7A1 108.5
C8A C7A H7A1 108.5
C6A C7A H7A2 108.5
C8A C7A H7A2 108.5
H7A1 C7A H7A2 107.5
C11 C8 N1 122.1(3)
C11 C8 C7 129.9(3)
N1 C8 C7 108.0(3)
C9A C8A C7A 114.0(3)
C9A C8A H8A1 108.7
C7A C8A H8A1 108.7
C9A C8A H8A2 108.7
C7A C8A H8A2 108.7
H8A1 C8A H8A2 107.6
C7 C9 H9A 109.5
C7 C9 H9B 109.5
H9A C9 H9B 109.5
C7 C9 H9C 109.5
H9A C9 H9C 109.5
H9B C9 H9C 109.5
C8A C9A C10A 114.7(3)
C8A C9A H9A1 108.6
C10A C9A H9A1 108.6
C8A C9A H9A2 108.6
C10A C9A H9A2 108.6
H9A1 C9A H9A2 107.6
C7 C10 H10A 109.5
C7 C10 H10B 109.5
H10A C10 H10B 109.5
C7 C10 H10C 109.5
H10A C10 H10C 109.5
H10B C10 H10C 109.5
C11A C10A C9A 113.6(3)
C11A C10A H10D 108.8
C9A C10A H10D 108.8
C11A C10A H10E 108.8
C9A C10A H10E 108.8
H10D C10A H10E 107.7
C8 C11 C1S 133.0(3)
C8 C11 H11 113.5
C1S C11 H11 113.5
C13A C11A C10A 113.7(3)
C13A C11A H11A 108.8
C10A C11A H11A 108.8
C13A C11A H11B 108.8
C10A C11A H11B 108.8
H11A C11A H11B 107.7
C13 C12 C4 121.7(3)
C13 C12 H12 119.1
C4 C12 H12 119.1
C12 C13 C14 119.7(4)
C12 C13 H13 120.2
C14 C13 H13 120.2
C11A C13A H13A 109.5
C11A C13A H13B 109.5
H13A C13A H13B 109.5
C11A C13A H13C 109.5
H13A C13A H13C 109.5
H13B C13A H13C 109.5
C15 C14 C13 121.1(4)
C15 C14 H14 119.5
C13 C14 H14 119.5
C14 C15 C5 120.8(3)
C14 C15 H15 119.6
C5 C15 H15 119.6
C8 N1 C1 111.6(3)
C8 N1 C1A 124.6(3)
C1 N1 C1A 123.7(2)
C4S O3S C5S 119.7(3)

loop_
_geom_bond_atom_site_label_1
_geom_bond_atom_site_label_2
_geom_bond_distance
C1 C6 1.381(4)
C1 N1 1.400(5)
C1 C2 1.418(5)
C1A N1 1.466(4)
C1A C2A 1.527(5)
C1A H1A1 0.9900
C1A H1A2 0.9900
C1S C4S 1.408(5)
C1S C11 1.417(4)
C1S C2S 1.481(5)
C2 C3 1.359(5)
C2 H2 0.9500
C2A C3A 1.512(5)
C2A H2A1 0.9900
C2A H2A2 0.9900
C2S O1S 1.229(5)
C2S C3S 1.513(6)
C2S C4S 2.027(7)
C3 C4 1.421(5)
C3 H3 0.9500
C3A C4A 1.527(5)
C3A H3A1 0.9900
C3A H3A2 0.9900
C3S O2S 1.223(4)
C3S C4S 1.467(5)
C4 C12 1.410(5)
C4 C5 1.440(5)
C4A C5A 1.519(5)
C4A H4A1 0.9900
C4A H4A2 0.9900
C4S O3S 1.313(5)
C5 C6 1.412(5)
C5 C15 1.432(5)
C5A C6A 1.527(5)
C5A H5A1 0.9900
C5A H5A2 0.9900
C5S O3S 1.503(5)
C5S H5S1 0.9800
C5S H5S2 0.9800
C5S H5S3 0.9800
C6 C7 1.527(5)
C6A C7A 1.519(5)
C6A H6A1 0.9900
C6A H6A2 0.9900
C7 C8 1.532(5)
C7 C10 1.546(4)
C7 C9 1.549(4)
C7A C8A 1.530(5)
C7A H7A1 0.9900
C7A H7A2 0.9900
C8 C11 1.365(5)
C8 N1 1.372(4)
C8A C9A 1.510(5)
C8A H8A1 0.9900
C8A H8A2 0.9900
C9 H9A 0.9800
C9 H9B 0.9800
C9 H9C 0.9800
C9A C10A 1.524(5)
C9A H9A1 0.9900
C9A H9A2 0.9900
C10 H10A 0.9800
C10 H10B 0.9800
C10 H10C 0.9800
C10A C11A 1.521(5)
C10A H10D 0.9900
C10A H10E 0.9900
C11 H11 0.9500
C11A C13A 1.515(5)
C11A H11A 0.9900
C11A H11B 0.9900
C12 C13 1.364(5)
C12 H12 0.9500
C13 C14 1.409(5)
C13 H13 0.9500
C13A H13A 0.9800
C13A H13B 0.9800
C13A H13C 0.9800
C14 C15 1.368(5)
C14 H14 0.9500
C15 H15 0.9500

loop_
_geom_torsion_atom_site_label_1
_geom_torsion_atom_site_label_2
_geom_torsion_atom_site_label_3
_geom_torsion_atom_site_label_4
_geom_torsion
C6 C1 C2 C3 -0.8(5)
N1 C1 C2 C3 177.8(3)
N1 C1A C2A C3A -54.8(4)
C4S C1S C2S O1S -178.8(4)
C11 C1S C2S O1S 2.1(8)
C4S C1S C2S C3S 1.4(2)
C11 C1S C2S C3S -177.8(5)
C11 C1S C2S C4S -179.1(6)
C1 C2 C3 C4 0.4(5)
C1A C2A C3A C4A 177.4(3)
O1S C2S C3S O2S -1.7(7)
C1S C2S C3S O2S 178.1(4)
C4S C2S C3S O2S 179.5(5)
O1S C2S C3S C4S 178.8(4)
C1S C2S C3S C4S -1.3(2)
C2 C3 C4 C12 -179.3(3)
C2 C3 C4 C5 1.0(5)
C2A C3A C4A C5A -178.6(3)
C11 C1S C4S O3S -1.3(5)
C2S C1S C4S O3S 179.3(3)
C11 C1S C4S C3S 178.0(3)
C2S C1S C4S C3S -1.4(3)
C11 C1S C4S C2S 179.4(4)
O2S C3S C4S O3S 1.1(8)
C2S C3S C4S O3S -179.4(4)
O2S C3S C4S C1S -178.0(4)
C2S C3S C4S C1S 1.4(3)
O2S C3S C4S C2S -179.4(6)
O1S C2S C4S O3S 106(19)
C1S C2S C4S O3S -6(3)
C3S C2S C4S O3S 176(3)
O1S C2S C4S C1S 112(20)
C3S C2S C4S C1S -178.1(3)
O1S C2S C4S C3S -70(20)
C1S C2S C4S C3S 178.1(3)
C12 C4 C5 C6 178.3(3)
C3 C4 C5 C6 -2.0(4)
C12 C4 C5 C15 -0.9(4)
C3 C4 C5 C15 178.8(3)
C3A C4A C5A C6A 68.1(4)
N1 C1 C6 C5 -179.1(3)
C2 C1 C6 C5 -0.3(5)
N1 C1 C6 C7 0.0(3)
C2 C1 C6 C7 178.8(3)
C15 C5 C6 C1 -179.2(3)
C4 C5 C6 C1 1.6(4)
C15 C5 C6 C7 2.0(5)
C4 C5 C6 C7 -177.2(3)
C4A C5A C6A C7A 70.2(4)
C1 C6 C7 C8 -0.8(3)
C5 C6 C7 C8 178.2(3)
C1 C6 C7 C10 116.0(3)
C5 C6 C7 C10 -65.1(4)
C1 C6 C7 C9 -117.7(3)
C5 C6 C7 C9 61.2(4)
C5A C6A C7A C8A -174.1(3)
C6 C7 C8 C11 -178.0(3)
C10 C7 C8 C11 63.7(4)
C9 C7 C8 C11 -60.0(4)
C6 C7 C8 N1 1.3(3)
C10 C7 C8 N1 -117.0(3)
C9 C7 C8 N1 119.3(3)
C6A C7A C8A C9A 178.3(3)
C7A C8A C9A C10A -176.9(3)
C8A C9A C10A C11A 174.3(3)
N1 C8 C11 C1S -179.8(3)
C7 C8 C11 C1S -0.6(6)
C4S C1S C11 C8 -179.4(3)
C2S C1S C11 C8 -0.5(8)
C9A C10A C11A C13A 179.8(3)
C3 C4 C12 C13 -178.7(3)
C5 C4 C12 C13 1.0(5)
C4 C12 C13 C14 -0.1(5)
C12 C13 C14 C15 -1.0(5)
C13 C14 C15 C5 1.1(5)
C6 C5 C15 C14 -179.3(3)
C4 C5 C15 C14 -0.1(5)
C11 C8 N1 C1 178.0(3)
C7 C8 N1 C1 -1.4(3)
C11 C8 N1 C1A -5.2(5)
C7 C8 N1 C1A 175.5(2)
C6 C1 N1 C8 0.9(3)
C2 C1 N1 C8 -177.8(3)
C6 C1 N1 C1A -176.0(3)
C2 C1 N1 C1A 5.3(5)
C2A C1A N1 C8 -72.0(4)
C2A C1A N1 C1 104.4(3)
C1S C4S O3S C5S 179.5(3)
C3S C4S O3S C5S 0.5(6)
C2S C4S O3S C5S -175(3)
